data_4347362
loop_
_publ_author_name
'Roy, Dipak Kumar'
'Borthakur, Rosmita'
'Prakash, Rini'
'Bhattacharya, Somnath'
'Jagan, Rajamony'
'Ghosh, Sundargopal'

_publ_section_title
;
 Hypoelectronic 8-11-Vertex Irida- and Rhodaboranes.
;
_journal_issue 10
_journal_name_full 'Inorganic chemistry'
_journal_page_first 4764
_journal_page_last 4770
_journal_paper_doi 10.1021/acs.inorgchem.6b00076
_journal_volume 55
_journal_year 2016
_chemical_formula_sum 'C10 H25 B9 Rh'
_chemical_formula_weight 345.50
_space_group_crystal_system orthorhombic
_space_group_IT_number 61
_space_group_name_Hall '-P 2ac 2ab'
_space_group_name_H-M_alt 'P b c a'
_atom_sites_solution_hydrogens mixed
_audit_creation_method SHELXL-2014/7
_cell_angle_alpha 90
_cell_angle_beta 90
_cell_angle_gamma 90
_cell_formula_units_Z 16
_cell_length_a 19.8685(16)
_cell_length_b 14.4875(10)
_cell_length_c 24.6277(13)
_cell_measurement_reflns_used 5776
_cell_measurement_temperature 296(2)
_cell_measurement_theta_max 32.10
_cell_measurement_theta_min 3.03
_cell_volume 7089.0(8)
_computing_cell_refinement 'APEXII/SAINT (Bruker, 2012)'
_computing_data_collection 'APEXII (Bruker, 2012)'
_computing_data_reduction 'SAINT/XPREP (Bruker, 2012)'
_computing_molecular_graphics 'ORTEP3 (Farrugia, 1997) '
_computing_publication_material 'SHELXL-2014/7 (Sheldrick, 2014)'
_computing_structure_refinement 'SHELXL-2014/7 (Sheldrick, 2014)'
_computing_structure_solution 'SHELXL-2014/7 (Sheldrick, 2014)'
_diffrn_ambient_temperature 296(2)
_diffrn_measured_fraction_theta_full 0.998
_diffrn_measured_fraction_theta_max 0.999
_diffrn_measurement_device_type 'Bruker kappa apex2 CCD Diffractometer'
_diffrn_measurement_method '\w and \f scan'
_diffrn_radiation_type MoK\a
_diffrn_radiation_wavelength 0.71073
_diffrn_reflns_av_R_equivalents 0.1731
_diffrn_reflns_av_unetI/netI 0.0802
_diffrn_reflns_Laue_measured_fraction_full 0.998
_diffrn_reflns_Laue_measured_fraction_max 0.999
_diffrn_reflns_limit_h_max 25
_diffrn_reflns_limit_h_min -23
_diffrn_reflns_limit_k_max 18
_diffrn_reflns_limit_k_min -18
_diffrn_reflns_limit_l_max 32
_diffrn_reflns_limit_l_min -31
_diffrn_reflns_number 68210
_diffrn_reflns_point_group_measured_fraction_full 0.998
_diffrn_reflns_point_group_measured_fraction_max 0.999
_diffrn_reflns_theta_full 25.242
_diffrn_reflns_theta_max 27.500
_diffrn_reflns_theta_min 3.031
_exptl_absorpt_coefficient_mu 0.943
_exptl_absorpt_correction_T_max 0.855
_exptl_absorpt_correction_T_min 0.798
_exptl_absorpt_correction_type multi-scan
_exptl_absorpt_process_details 'SADABS (Bruker, 2012)'
_exptl_crystal_colour red
_exptl_crystal_density_diffrn 1.295
_exptl_crystal_description block
_exptl_crystal_F_000 2800
_exptl_crystal_size_max 0.250
_exptl_crystal_size_mid 0.200
_exptl_crystal_size_min 0.200
_refine_diff_density_max 1.871
_refine_diff_density_min -1.151
_refine_diff_density_rms 0.133
_refine_ls_extinction_method none
_refine_ls_goodness_of_fit_ref 1.080
_refine_ls_hydrogen_treatment mixed
_refine_ls_matrix_type full
_refine_ls_number_parameters 427
_refine_ls_number_reflns 8121
_refine_ls_number_restraints 1
_refine_ls_restrained_S_all 1.080
_refine_ls_R_factor_all 0.0948
_refine_ls_R_factor_gt 0.0681
_refine_ls_shift/su_max 0.002
_refine_ls_shift/su_mean 0.000
_refine_ls_structure_factor_coef Fsqd
_refine_ls_weighting_details 'w=1/[\s^2^(Fo^2^)+(0.0677P)^2^+14.2290P] where P=(Fo^2^+2Fc^2^)/3'
_refine_ls_weighting_scheme calc
_refine_ls_wR_factor_gt 0.1598
_refine_ls_wR_factor_ref 0.1817
_reflns_Friedel_coverage 0.000
_reflns_number_gt 5776
_reflns_number_total 8121
_reflns_threshold_expression 'I > 2\s(I)'
_cod_data_source_file ic6b00076_si_002.cif
_cod_data_source_block 7
_cod_database_code 4347362
_shelx_shelxl_version_number 2014/7
_shelx_space_group_comment
;
The symmetry employed for this shelxl refinement is uniquely defined
by the following loop, which should always be used as a source of
symmetry information in preference to the above space-group names.
They are only intended as comments.
;
_shelx_estimated_absorpt_t_min 0.798
_shelx_estimated_absorpt_t_max 0.834

loop_
_space_group_symop_operation_xyz
'x, y, z'
'-x+1/2, -y, z+1/2'
'x+1/2, -y+1/2, -z'
'-x, y+1/2, -z+1/2'
'-x, -y, -z'
'x-1/2, y, -z-1/2'
'-x-1/2, y-1/2, z'
'x, -y-1/2, z-1/2'

loop_
_atom_site_label
_atom_site_type_symbol
_atom_site_fract_x
_atom_site_fract_y
_atom_site_fract_z
_atom_site_U_iso_or_equiv
_atom_site_adp_type
_atom_site_occupancy
_atom_site_site_symmetry_order
_atom_site_calc_flag
_atom_site_refinement_flags_posn
_atom_site_refinement_flags_adp
C1 C 0.5503(3) 0.5649(4) 0.7792(3) 0.0502(14) Uani 1 1 d . .
C2 C 0.4670(3) 0.4546(4) 0.7816(2) 0.0485(13) Uani 1 1 d . .
C3 C 0.2180(3) 0.8863(4) 0.5272(2) 0.0468(13) Uani 1 1 d . .
C4 C 0.2197(3) 0.8849(4) 0.4684(2) 0.0482(14) Uani 1 1 d . .
C5 C 0.5108(3) 0.5082(4) 0.8149(2) 0.0465(13) Uani 1 1 d . .
C6 C 0.4780(3) 0.4805(5) 0.7259(2) 0.0509(14) Uani 1 1 d . .
C7 C 0.2675(3) 0.9506(4) 0.4505(2) 0.0519(15) Uani 1 1 d . .
C8 C 0.2957(3) 0.9932(4) 0.4988(3) 0.0515(15) Uani 1 1 d . .
C9 C 0.5290(3) 0.5495(4) 0.7245(3) 0.0547(15) Uani 1 1 d . .
C10 C 0.2639(3) 0.9547(4) 0.5455(2) 0.0477(14) Uani 1 1 d . .
C11 C 0.1703(4) 0.8332(6) 0.5617(3) 0.075(2) Uani 1 1 d . .
H11A H 0.1631 0.7733 0.5461 0.112 Uiso 1 1 calc R U
H11B H 0.1282 0.8655 0.5638 0.112 Uiso 1 1 calc R U
H11C H 0.1888 0.8266 0.5975 0.112 Uiso 1 1 calc R U
C12 C 0.1760(4) 0.8266(6) 0.4328(3) 0.075(2) Uani 1 1 d . .
H12A H 0.2014 0.8062 0.4019 0.113 Uiso 1 1 calc R U
H12B H 0.1381 0.8622 0.4208 0.113 Uiso 1 1 calc R U
H12C H 0.1604 0.7740 0.4530 0.113 Uiso 1 1 calc R U
C13 C 0.5115(4) 0.5104(5) 0.8748(3) 0.0687(19) Uani 1 1 d . .
H13A H 0.4970 0.4518 0.8887 0.103 Uiso 1 1 calc R U
H13B H 0.4817 0.5579 0.8874 0.103 Uiso 1 1 calc R U
H13C H 0.5563 0.5231 0.8873 0.103 Uiso 1 1 calc R U
C14 C 0.4373(4) 0.4472(6) 0.6789(3) 0.079(2) Uani 1 1 d . .
H14A H 0.4634 0.4523 0.6462 0.118 Uiso 1 1 calc R U
H14B H 0.3973 0.4840 0.6756 0.118 Uiso 1 1 calc R U
H14C H 0.4251 0.3838 0.6846 0.118 Uiso 1 1 calc R U
C15 C 0.4148(4) 0.3884(6) 0.8006(3) 0.077(2) Uani 1 1 d . .
H15A H 0.4132 0.3364 0.7765 0.115 Uiso 1 1 calc R U
H15B H 0.3717 0.4184 0.8010 0.115 Uiso 1 1 calc R U
H15C H 0.4257 0.3677 0.8366 0.115 Uiso 1 1 calc R U
C16 C 0.3461(5) 1.0715(5) 0.4983(4) 0.087(3) Uani 1 1 d . .
H16A H 0.3733 1.0687 0.5305 0.131 Uiso 1 1 calc R U
H16B H 0.3227 1.1294 0.4972 0.131 Uiso 1 1 calc R U
H16C H 0.3745 1.0661 0.4669 0.131 Uiso 1 1 calc R U
C17 C 0.6018(4) 0.6353(5) 0.7971(3) 0.075(2) Uani 1 1 d . .
H17A H 0.6199 0.6178 0.8318 0.112 Uiso 1 1 calc R U
H17B H 0.5808 0.6948 0.8000 0.112 Uiso 1 1 calc R U
H17C H 0.6376 0.6381 0.7709 0.112 Uiso 1 1 calc R U
C18 C 0.5534(4) 0.6006(6) 0.6757(3) 0.085(3) Uani 1 1 d . .
H18A H 0.5999 0.6169 0.6806 0.128 Uiso 1 1 calc R U
H18B H 0.5271 0.6556 0.6710 0.128 Uiso 1 1 calc R U
H18C H 0.5490 0.5621 0.6442 0.128 Uiso 1 1 calc R U
C19 C 0.2835(4) 0.9738(6) 0.3934(3) 0.083(3) Uani 1 1 d . .
H19A H 0.3308 0.9859 0.3901 0.125 Uiso 1 1 calc R U
H19B H 0.2586 1.0277 0.3828 0.125 Uiso 1 1 calc R U
H19C H 0.2714 0.9230 0.3704 0.125 Uiso 1 1 calc R U
C20 C 0.2735(4) 0.9844(5) 0.6027(3) 0.075(2) Uani 1 1 d . .
H20A H 0.2616 0.9347 0.6266 0.113 Uiso 1 1 calc R U
H20B H 0.2453 1.0368 0.6101 0.113 Uiso 1 1 calc R U
H20C H 0.3197 1.0009 0.6084 0.113 Uiso 1 1 calc R U
B1 B 0.7196(4) 0.3369(6) 0.7070(3) 0.0566(18) Uani 1 1 d . .
H1 H 0.7629 0.3638 0.6841 0.068 Uiso 1 1 calc R U
B2 B 0.3878(3) 0.8003(5) 0.5658(3) 0.0463(15) Uani 1 1 d . .
B3 B 0.6835(4) 0.4180(6) 0.7510(3) 0.0565(19) Uani 1 1 d . .
B4 B 0.4314(4) 0.8475(5) 0.5077(3) 0.0504(16) Uani 1 1 d . .
B5 B 0.4752(4) 0.6481(5) 0.5224(3) 0.0582(18) Uani 1 1 d . .
H5 H 0.5161 0.6012 0.5346 0.070 Uiso 1 1 calc R U
B6 B 0.7347(4) 0.3026(6) 0.7734(3) 0.062(2) Uani 1 1 d . .
B7 B 0.4707(3) 0.7640(5) 0.5470(3) 0.0530(17) Uani 1 1 d . .
H7 H 0.5132 0.7890 0.5716 0.064 Uiso 1 1 calc R U
B8 B 0.7201(4) 0.2169(6) 0.7242(3) 0.0575(18) Uani 1 1 d . .
H8 H 0.7592 0.1699 0.7089 0.069 Uiso 1 1 calc R U
B9 B 0.6360(5) 0.1849(7) 0.7332(5) 0.089(3) Uani 1 1 d D .
B10 B 0.4858(4) 0.7432(6) 0.4775(4) 0.067(2) Uani 1 1 d . .
B11 B 0.6377(4) 0.3804(6) 0.6909(3) 0.0568(19) Uani 1 1 d . .
H11 H 0.6300 0.4267 0.6560 0.068 Uiso 1 1 calc R U
B12 B 0.4095(4) 0.6817(5) 0.5687(3) 0.0567(18) Uani 1 1 d . .
B13 B 0.3298(4) 0.7118(5) 0.5450(4) 0.0589(19) Uani 1 1 d . .
B14 B 0.6896(5) 0.2005(7) 0.7871(4) 0.079(3) Uani 1 1 d . .
B15 B 0.3916(5) 0.6118(6) 0.5121(5) 0.082(3) Uani 1 1 d . .
B16 B 0.6558(4) 0.2629(7) 0.6808(3) 0.066(2) Uani 1 1 d . .
H16 H 0.6533 0.2366 0.6390 0.079 Uiso 1 1 calc R U
B17 B 0.4446(5) 0.6424(7) 0.4582(4) 0.080(3) Uani 1 1 d . .
B18 B 0.5780(4) 0.2940(6) 0.7074(4) 0.066(2) Uani 1 1 d . .
Rh1 Rh 0.31901(2) 0.84679(3) 0.50213(2) 0.03705(14) Uani 1 1 d . .
Rh2 Rh 0.57052(2) 0.42147(3) 0.75732(2) 0.04113(15) Uani 1 1 d . .
H1A H 0.316(4) 0.737(6) 0.496(2) 0.07(2) Uiso 1 1 d . .
H1B H 0.396(3) 0.842(4) 0.466(3) 0.07(2) Uiso 1 1 d . .
H2 H 0.380(3) 0.834(4) 0.605(2) 0.046(15) Uiso 1 1 d . .
H2A H 0.623(5) 0.409(6) 0.800(4) 0.13(3) Uiso 1 1 d . .
H2B H 0.566(3) 0.299(4) 0.7556(19) 0.035(14) Uiso 1 1 d . .
H4 H 0.451(4) 0.921(5) 0.504(3) 0.07(2) Uiso 1 1 d . .
H6A H 0.778(4) 0.314(5) 0.791(3) 0.09(2) Uiso 1 1 d . .
H9A H 0.612(4) 0.125(3) 0.728(3) 0.11(3) Uiso 1 1 d D .
H10 H 0.527(4) 0.764(5) 0.451(3) 0.09(2) Uiso 1 1 d . .
H12 H 0.410(3) 0.647(4) 0.609(2) 0.063(18) Uiso 1 1 d . .
H14 H 0.694(4) 0.157(5) 0.815(3) 0.08(2) Uiso 1 1 d . .
H15 H 0.377(4) 0.535(5) 0.509(3) 0.08(2) Uiso 1 1 d . .
H17 H 0.459(4) 0.601(5) 0.425(3) 0.08(2) Uiso 1 1 d . .
H18 H 0.531(5) 0.280(7) 0.678(3) 0.14(3) Uiso 1 1 d . .

loop_
_atom_site_aniso_label
_atom_site_aniso_U_11
_atom_site_aniso_U_22
_atom_site_aniso_U_33
_atom_site_aniso_U_23
_atom_site_aniso_U_13
_atom_site_aniso_U_12
C1 0.038(3) 0.041(3) 0.071(4) 0.007(3) 0.000(3) 0.002(2)
C2 0.030(3) 0.056(4) 0.059(3) -0.007(3) 0.002(2) 0.008(3)
C3 0.040(3) 0.051(3) 0.049(3) 0.001(2) 0.002(2) 0.015(3)
C4 0.042(3) 0.051(3) 0.052(3) 0.006(3) -0.007(2) 0.018(3)
C5 0.035(3) 0.050(3) 0.055(3) 0.002(2) 0.006(2) 0.006(3)
C6 0.036(3) 0.067(4) 0.050(3) -0.006(3) -0.006(2) 0.018(3)
C7 0.055(4) 0.050(3) 0.051(3) 0.018(3) 0.000(3) 0.027(3)
C8 0.046(3) 0.034(3) 0.075(4) 0.010(3) 0.007(3) 0.012(3)
C9 0.053(4) 0.049(3) 0.061(4) 0.016(3) 0.005(3) 0.011(3)
C10 0.045(3) 0.048(3) 0.050(3) -0.006(2) -0.004(2) 0.018(3)
C11 0.062(5) 0.080(6) 0.083(5) 0.008(4) 0.022(4) 0.003(4)
C12 0.060(5) 0.089(6) 0.077(5) -0.011(4) -0.029(4) 0.011(4)
C13 0.074(5) 0.076(5) 0.056(4) -0.003(3) 0.000(3) 0.009(4)
C14 0.062(5) 0.099(6) 0.076(5) -0.022(4) -0.027(4) 0.021(4)
C15 0.043(4) 0.081(5) 0.106(6) -0.009(4) 0.022(4) -0.010(4)
C16 0.073(6) 0.037(4) 0.152(9) 0.009(4) 0.008(5) -0.006(4)
C17 0.058(5) 0.050(4) 0.115(6) -0.001(4) -0.007(4) -0.008(3)
C18 0.090(6) 0.088(6) 0.078(5) 0.039(4) 0.015(4) 0.014(5)
C19 0.100(7) 0.090(6) 0.060(4) 0.028(4) 0.015(4) 0.034(5)
C20 0.091(6) 0.074(5) 0.061(4) -0.017(3) -0.008(4) 0.020(4)
B1 0.033(4) 0.075(5) 0.062(4) 0.013(4) 0.008(3) -0.001(3)
B2 0.037(4) 0.057(4) 0.046(3) 0.006(3) -0.006(3) 0.015(3)
B3 0.035(4) 0.055(4) 0.079(5) 0.004(4) -0.006(3) 0.002(3)
B4 0.034(4) 0.049(4) 0.068(4) 0.004(3) 0.001(3) 0.005(3)
B5 0.042(4) 0.051(4) 0.081(5) -0.003(4) -0.011(4) 0.018(3)
B6 0.045(4) 0.079(5) 0.063(5) -0.010(4) -0.010(3) 0.022(4)
B7 0.036(4) 0.063(4) 0.061(4) -0.001(3) -0.011(3) 0.008(3)
B8 0.051(4) 0.062(5) 0.060(4) -0.006(3) -0.003(3) 0.009(4)
B9 0.052(6) 0.051(5) 0.165(10) -0.002(6) 0.027(6) -0.005(4)
B10 0.040(4) 0.079(6) 0.081(5) 0.004(4) 0.017(4) 0.021(4)
B11 0.038(4) 0.089(6) 0.043(3) 0.006(3) 0.001(3) 0.019(4)
B12 0.046(4) 0.059(4) 0.065(5) 0.017(3) -0.003(3) 0.011(3)
B13 0.048(4) 0.044(4) 0.085(5) 0.019(3) -0.013(4) 0.005(3)
B14 0.086(7) 0.076(6) 0.075(6) 0.036(5) 0.024(5) 0.039(5)
B15 0.064(6) 0.035(4) 0.145(9) -0.005(5) -0.016(6) 0.001(4)
B16 0.045(4) 0.082(6) 0.071(5) -0.024(4) -0.005(4) 0.007(4)
B17 0.073(6) 0.077(6) 0.091(6) -0.032(5) -0.020(5) 0.035(5)
B18 0.033(4) 0.068(5) 0.097(6) -0.018(4) -0.008(4) -0.004(3)
Rh1 0.0312(2) 0.0374(2) 0.0426(2) 0.00307(16) -0.00200(15) 0.00646(15)
Rh2 0.0292(2) 0.0458(3) 0.0485(3) 0.00516(17) 0.00320(17) 0.00159(18)

loop_
_atom_type_symbol
_atom_type_description
_atom_type_scat_dispersion_real
_atom_type_scat_dispersion_imag
_atom_type_scat_source
C C 0.0033 0.0016 'International Tables Vol C Tables 4.2.6.8 and 6.1.1.4'
H H 0.0000 0.0000 'International Tables Vol C Tables 4.2.6.8 and 6.1.1.4'
B B 0.0013 0.0007 'International Tables Vol C Tables 4.2.6.8 and 6.1.1.4'
Rh Rh -1.1178 0.9187 'International Tables Vol C Tables 4.2.6.8 and 6.1.1.4'

loop_
_geom_angle_atom_site_label_1
_geom_angle_atom_site_label_2
_geom_angle_atom_site_label_3
_geom_angle
C9 C1 C5 109.0(5)
C9 C1 C17 125.5(6)
C5 C1 C17 125.3(6)
C9 C1 Rh2 70.9(3)
C5 C1 Rh2 73.0(3)
C17 C1 Rh2 126.2(5)
C5 C2 C6 108.4(6)
C5 C2 C15 126.5(6)
C6 C2 C15 125.0(6)
C5 C2 Rh2 72.8(3)
C6 C2 Rh2 69.9(3)
C15 C2 Rh2 126.8(5)
C10 C3 C4 108.2(5)
C10 C3 C11 126.1(6)
C4 C3 C11 125.3(6)
C10 C3 Rh1 71.4(3)
C4 C3 Rh1 72.0(3)
C11 C3 Rh1 127.8(5)
C7 C4 C3 108.5(5)
C7 C4 C12 126.0(6)
C3 C4 C12 125.5(6)
C7 C4 Rh1 71.7(3)
C3 C4 Rh1 69.4(3)
C12 C4 Rh1 126.7(4)
C2 C5 C1 107.0(5)
C2 C5 C13 126.5(6)
C1 C5 C13 126.4(6)
C2 C5 Rh2 69.6(3)
C1 C5 Rh2 69.1(3)
C13 C5 Rh2 129.9(4)
C9 C6 C2 108.3(5)
C9 C6 C14 126.5(6)
C2 C6 C14 125.0(7)
C9 C6 Rh2 71.4(3)
C2 C6 Rh2 71.6(3)
C14 C6 Rh2 127.4(5)
C4 C7 C8 106.9(5)
C4 C7 C19 126.4(7)
C8 C7 C19 126.7(7)
C4 C7 Rh1 71.1(3)
C8 C7 Rh1 69.0(3)
C19 C7 Rh1 126.8(4)
C10 C8 C7 108.8(6)
C10 C8 C16 126.4(6)
C7 C8 C16 124.6(6)
C10 C8 Rh1 71.5(3)
C7 C8 Rh1 72.4(3)
C16 C8 Rh1 126.2(5)
C6 C9 C1 107.3(5)
C6 C9 C18 126.7(7)
C1 C9 C18 125.8(7)
C6 C9 Rh2 70.4(3)
C1 C9 Rh2 70.9(3)
C18 C9 Rh2 126.6(5)
C3 C10 C8 107.6(5)
C3 C10 C20 125.8(6)
C8 C10 C20 126.5(6)
C3 C10 Rh1 70.6(3)
C8 C10 Rh1 70.4(3)
C20 C10 Rh1 127.2(4)
C3 C11 H11A 109.5
C3 C11 H11B 109.5
H11A C11 H11B 109.5
C3 C11 H11C 109.5
H11A C11 H11C 109.5
H11B C11 H11C 109.5
C4 C12 H12A 109.5
C4 C12 H12B 109.5
H12A C12 H12B 109.5
C4 C12 H12C 109.5
H12A C12 H12C 109.5
H12B C12 H12C 109.5
C5 C13 H13A 109.5
C5 C13 H13B 109.5
H13A C13 H13B 109.5
C5 C13 H13C 109.5
H13A C13 H13C 109.5
H13B C13 H13C 109.5
C6 C14 H14A 109.5
C6 C14 H14B 109.5
H14A C14 H14B 109.5
C6 C14 H14C 109.5
H14A C14 H14C 109.5
H14B C14 H14C 109.5
C2 C15 H15A 109.5
C2 C15 H15B 109.5
H15A C15 H15B 109.5
C2 C15 H15C 109.5
H15A C15 H15C 109.5
H15B C15 H15C 109.5
C8 C16 H16A 109.5
C8 C16 H16B 109.5
H16A C16 H16B 109.5
C8 C16 H16C 109.5
H16A C16 H16C 109.5
H16B C16 H16C 109.5
C1 C17 H17A 109.5
C1 C17 H17B 109.5
H17A C17 H17B 109.5
C1 C17 H17C 109.5
H17A C17 H17C 109.5
H17B C17 H17C 109.5
C9 C18 H18A 109.5
C9 C18 H18B 109.5
H18A C18 H18B 109.5
C9 C18 H18C 109.5
H18A C18 H18C 109.5
H18B C18 H18C 109.5
C7 C19 H19A 109.5
C7 C19 H19B 109.5
H19A C19 H19B 109.5
C7 C19 H19C 109.5
H19A C19 H19C 109.5
H19B C19 H19C 109.5
C10 C20 H20A 109.5
C10 C20 H20B 109.5
H20A C20 H20B 109.5
C10 C20 H20C 109.5
H20A C20 H20C 109.5
H20B C20 H20C 109.5
B6 B1 B3 71.3(5)
B6 B1 B16 106.9(6)
B3 B1 B16 109.6(5)
B6 B1 B11 117.8(5)
B3 B1 B11 61.9(4)
B16 B1 B11 59.0(4)
B6 B1 B8 59.9(5)
B3 B1 B8 120.5(6)
B16 B1 B8 60.3(5)
B11 B1 B8 113.6(6)
B6 B1 H1 116.7
B3 B1 H1 113.6
B16 B1 H1 125.8
B11 B1 H1 118.2
B8 B1 H1 117.4
B12 B2 B7 60.1(4)
B12 B2 B13 58.5(4)
B7 B2 B13 107.9(5)
B12 B2 B4 106.4(5)
B7 B2 B4 57.7(4)
B13 B2 B4 110.6(5)
B12 B2 Rh1 118.7(4)
B7 B2 Rh1 118.7(4)
B13 B2 Rh1 67.3(3)
B4 B2 Rh1 67.3(3)
B12 B2 H2 116(3)
B7 B2 H2 120(3)
B13 B2 H2 118(3)
B4 B2 H2 127(3)
Rh1 B2 H2 113(3)
B1 B3 B11 60.1(4)
B1 B3 B6 54.0(4)
B11 B3 B6 103.0(5)
B1 B3 Rh2 117.8(5)
B11 B3 Rh2 64.2(3)
B6 B3 Rh2 119.9(5)
B7 B4 B2 60.6(4)
B7 B4 B10 55.8(4)
B2 B4 B10 105.5(5)
B7 B4 Rh1 118.7(5)
B2 B4 Rh1 64.5(3)
B10 B4 Rh1 120.8(5)
B7 B4 H1B 132(3)
B2 B4 H1B 111(3)
B10 B4 H1B 87(3)
Rh1 B4 H1B 52(3)
B7 B4 H4 123(4)
B2 B4 H4 126(3)
B10 B4 H4 119(4)
Rh1 B4 H4 110(4)
H1B B4 H4 101(5)
B17 B5 B15 60.9(6)
B17 B5 B10 60.0(6)
B15 B5 B10 104.7(6)
B17 B5 B7 110.1(6)
B15 B5 B7 106.4(5)
B10 B5 B7 59.3(4)
B17 B5 B12 110.1(6)
B15 B5 B12 59.2(5)
B10 B5 B12 105.7(5)
B7 B5 B12 59.6(4)
B17 B5 H5 119.3
B15 B5 H5 123.5
B10 B5 H5 124.1
B7 B5 H5 121.6
B12 B5 H5 121.9
B1 B6 B8 61.6(5)
B1 B6 B14 109.5(6)
B8 B6 B14 57.0(5)
B1 B6 B3 54.7(4)
B8 B6 B3 108.1(5)
B14 B6 B3 119.3(6)
B1 B6 H6A 122(4)
B8 B6 H6A 125(4)
B14 B6 H6A 120(4)
B3 B6 H6A 115(5)
B4 B7 B10 69.7(4)
B4 B7 B12 109.0(5)
B10 B7 B12 107.0(6)
B4 B7 B5 119.2(5)
B10 B7 B5 60.1(5)
B12 B7 B5 60.5(5)
B4 B7 B2 61.6(4)
B10 B7 B2 117.2(5)
B12 B7 B2 59.5(4)
B5 B7 B2 114.2(5)
B4 B7 H7 115.0
B10 B7 H7 117.3
B12 B7 H7 125.4
B5 B7 H7 117.2
B2 B7 H7 117.9
B14 B8 B9 60.0(6)
B14 B8 B6 61.6(6)
B9 B8 B6 104.9(6)
B14 B8 B1 110.7(6)
B9 B8 B1 106.4(6)
B6 B8 B1 58.5(5)
B14 B8 B16 110.2(6)
B9 B8 B16 59.6(5)
B6 B8 B16 105.4(5)
B1 B8 B16 59.6(5)
B14 B8 H8 118.8
B9 B8 H8 123.6
B6 B8 H8 123.9
B1 B8 H8 121.7
B16 B8 H8 122.0
B14 B9 B8 58.0(5)
B14 B9 B16 110.1(7)
B8 B9 B16 61.5(5)
B14 B9 B18 119.1(7)
B8 B9 B18 107.0(6)
B16 B9 B18 53.5(5)
B14 B9 H9A 121(5)
B8 B9 H9A 133(5)
B16 B9 H9A 125(5)
B18 B9 H9A 111(5)
B17 B10 B7 109.1(7)
B17 B10 B5 57.6(5)
B7 B10 B5 60.5(5)
B17 B10 B4 118.7(6)
B7 B10 B4 54.4(4)
B5 B10 B4 106.8(5)
B17 B10 H10 115(4)
B7 B10 H10 132(4)
B5 B10 H10 133(4)
B4 B10 H10 115(4)
B16 B11 B18 59.0(5)
B16 B11 B1 60.3(4)
B18 B11 B1 108.0(6)
B16 B11 B3 107.6(5)
B18 B11 B3 111.1(5)
B1 B11 B3 58.1(4)
B16 B11 Rh2 119.5(5)
B18 B11 Rh2 67.2(4)
B1 B11 Rh2 118.9(4)
B3 B11 Rh2 67.5(3)
B16 B11 H11 120.6
B18 B11 H11 121.0
B1 B11 H11 121.0
B3 B11 H11 121.5
Rh2 B11 H11 109.4
B13 B12 B15 72.2(5)
B13 B12 B2 61.5(4)
B15 B12 B2 118.5(5)
B13 B12 B7 110.6(5)
B15 B12 B7 106.6(6)
B2 B12 B7 60.4(4)
B13 B12 B5 121.0(6)
B15 B12 B5 59.3(5)
B2 B12 B5 114.4(5)
B7 B12 B5 59.8(4)
B13 B12 H12 114(3)
B15 B12 H12 116(3)
B2 B12 H12 118(3)
B7 B12 H12 125(3)
B5 B12 H12 116(3)
B12 B13 B2 60.0(4)
B12 B13 B15 54.2(4)
B2 B13 B15 103.3(5)
B12 B13 Rh1 117.6(5)
B2 B13 Rh1 64.6(3)
B15 B13 Rh1 119.1(5)
B12 B13 H1A 125(3)
B2 B13 H1A 101(4)
B15 B13 H1A 88(3)
Rh1 B13 H1A 45(4)
B8 B14 B9 62.0(5)
B8 B14 B6 61.4(5)
B9 B14 B6 106.1(6)
B8 B14 H14 138(5)
B9 B14 H14 123(5)
B6 B14 H14 131(5)
B17 B15 B12 109.5(6)
B17 B15 B5 57.8(5)
B12 B15 B5 61.5(5)
B17 B15 B13 118.5(6)
B12 B15 B13 53.6(4)
B5 B15 B13 107.2(5)
B17 B15 H15 110(4)
B12 B15 H15 131(3)
B5 B15 H15 123(4)
B13 B15 H15 123(4)
B18 B16 B11 61.0(5)
B18 B16 B9 72.0(6)
B11 B16 B9 118.3(6)
B18 B16 B1 109.9(6)
B11 B16 B1 60.7(5)
B9 B16 B1 106.3(6)
B18 B16 B8 120.4(6)
B11 B16 B8 114.9(5)
B9 B16 B8 59.0(5)
B1 B16 B8 60.1(4)
B18 B16 H16 113.7
B11 B16 H16 117.3
B9 B16 H16 117.0
B1 B16 H16 125.4
B8 B16 H16 117.5
B5 B17 B10 62.4(5)
B5 B17 B15 61.4(6)
B10 B17 B15 106.7(6)
B5 B17 H17 130(4)
B10 B17 H17 124(4)
B15 B17 H17 128(4)
B16 B18 B11 60.1(5)
B16 B18 B9 54.5(5)
B11 B18 B9 103.8(5)
B16 B18 Rh2 118.9(5)
B11 B18 Rh2 65.5(4)
B9 B18 Rh2 120.3(6)
B16 B18 H2B 124(3)
B11 B18 H2B 108(3)
B9 B18 H2B 82(3)
Rh2 B18 H2B 53(3)
B16 B18 H18 114(4)
B11 B18 H18 120(5)
B9 B18 H18 119(5)
Rh2 B18 H18 115(5)
H2B B18 H18 117(5)
C8 Rh1 C3 63.7(2)
C8 Rh1 B2 117.5(3)
C3 Rh1 B2 117.0(2)
C8 Rh1 C10 38.2(2)
C3 Rh1 C10 38.0(2)
B2 Rh1 C10 100.6(2)
C8 Rh1 C4 63.3(2)
C3 Rh1 C4 38.5(2)
B2 Rh1 C4 154.7(2)
C10 Rh1 C4 63.7(2)
C8 Rh1 C7 38.6(2)
C3 Rh1 C7 63.8(2)
B2 Rh1 C7 155.2(3)
C10 Rh1 C7 64.1(2)
C4 Rh1 C7 37.2(2)
C8 Rh1 B13 153.3(3)
C3 Rh1 B13 100.6(3)
B2 Rh1 B13 48.0(3)
C10 Rh1 B13 116.3(3)
C4 Rh1 B13 118.8(3)
C7 Rh1 B13 155.3(3)
C8 Rh1 B4 102.2(3)
C3 Rh1 B4 154.4(3)
B2 Rh1 B4 48.2(3)
C10 Rh1 B4 117.8(3)
C4 Rh1 B4 155.9(2)
C7 Rh1 B4 119.5(3)
B13 Rh1 B4 83.1(3)
C8 Rh1 H1A 164(2)
C3 Rh1 H1A 105(2)
B2 Rh1 H1A 77(2)
C10 Rh1 H1A 137(2)
C4 Rh1 H1A 101(2)
C7 Rh1 H1A 127(2)
B13 Rh1 H1A 34(2)
B4 Rh1 H1A 93(3)
C8 Rh1 H1B 102(2)
C3 Rh1 H1B 162(2)
B2 Rh1 H1B 79(2)
C10 Rh1 H1B 135(2)
C4 Rh1 H1B 126(2)
C7 Rh1 H1B 98(2)
B13 Rh1 H1B 97(2)
B4 Rh1 H1B 34(2)
H1A Rh1 H1B 87(3)
C6 Rh2 C1 63.7(2)
C6 Rh2 C9 38.2(3)
C1 Rh2 C9 38.2(2)
C6 Rh2 B11 110.9(2)
C1 Rh2 B11 123.6(3)
C9 Rh2 B11 100.6(3)
C6 Rh2 C2 38.5(2)
C1 Rh2 C2 63.4(2)
C9 Rh2 C2 64.0(2)
B11 Rh2 C2 146.4(2)
C6 Rh2 B18 100.8(3)
C1 Rh2 B18 159.9(3)
C9 Rh2 B18 121.7(3)
B11 Rh2 B18 47.3(3)
C2 Rh2 B18 113.2(3)
C6 Rh2 C5 63.6(2)
C1 Rh2 C5 37.9(2)
C9 Rh2 C5 63.7(2)
B11 Rh2 C5 161.5(3)
C2 Rh2 C5 37.5(2)
B18 Rh2 C5 148.5(3)
C6 Rh2 B3 146.0(3)
C1 Rh2 B3 102.8(3)
C9 Rh2 B3 111.7(3)
B11 Rh2 B3 48.3(3)
C2 Rh2 B3 163.4(3)
B18 Rh2 B3 82.9(3)
C5 Rh2 B3 125.9(3)
C6 Rh2 H2A 154(4)
C1 Rh2 H2A 94(4)
C9 Rh2 H2A 129(4)
B11 Rh2 H2A 93(4)
C2 Rh2 H2A 120(4)
B18 Rh2 H2A 104(4)
C5 Rh2 H2A 90(4)
B3 Rh2 H2A 49(4)
C6 Rh2 H2B 110.0(16)
C1 Rh2 H2B 161.2(16)
C9 Rh2 H2B 145.0(16)
B11 Rh2 H2B 75.1(16)
C2 Rh2 H2B 100.2(17)
B18 Rh2 H2B 33.0(15)
C5 Rh2 H2B 123.3(16)
B3 Rh2 H2B 91.5(17)
H2A Rh2 H2B 86(4)

loop_
_geom_bond_atom_site_label_1
_geom_bond_atom_site_label_2
_geom_bond_distance
C1 C9 1.430(9)
C1 C5 1.438(8)
C1 C17 1.511(9)
C1 Rh2 2.184(6)
C2 C5 1.426(8)
C2 C6 1.439(8)
C2 C15 1.489(9)
C2 Rh2 2.194(6)
C3 C10 1.419(9)
C3 C4 1.449(8)
C3 C11 1.487(9)
C3 Rh1 2.177(6)
C4 C7 1.414(9)
C4 C12 1.494(9)
C4 Rh1 2.212(5)
C5 C13 1.475(8)
C5 Rh2 2.236(6)
C6 C9 1.425(9)
C6 C14 1.492(9)
C6 Rh2 2.171(6)
C7 C8 1.452(9)
C7 C19 1.480(8)
C7 Rh1 2.219(5)
C8 C10 1.425(8)
C8 C16 1.515(10)
C8 Rh1 2.173(6)
C9 C18 1.492(9)
C9 Rh2 2.185(6)
C10 C20 1.486(8)
C10 Rh1 2.187(5)
C11 H11A 0.9600
C11 H11B 0.9600
C11 H11C 0.9600
C12 H12A 0.9600
C12 H12B 0.9600
C12 H12C 0.9600
C13 H13A 0.9600
C13 H13B 0.9600
C13 H13C 0.9600
C14 H14A 0.9600
C14 H14B 0.9600
C14 H14C 0.9600
C15 H15A 0.9600
C15 H15B 0.9600
C15 H15C 0.9600
C16 H16A 0.9600
C16 H16B 0.9600
C16 H16C 0.9600
C17 H17A 0.9600
C17 H17B 0.9600
C17 H17C 0.9600
C18 H18A 0.9600
C18 H18B 0.9600
C18 H18C 0.9600
C19 H19A 0.9600
C19 H19B 0.9600
C19 H19C 0.9600
C20 H20A 0.9600
C20 H20B 0.9600
C20 H20C 0.9600
B1 B6 1.735(11)
B1 B3 1.752(11)
B1 B16 1.781(11)
B1 B11 1.789(10)
B1 B8 1.789(11)
B1 H1 1.1000
B2 B12 1.773(10)
B2 B7 1.790(9)
B2 B13 1.799(11)
B2 B4 1.807(10)
B2 Rh1 2.187(6)
B2 H2 1.10(5)
B3 B11 1.820(11)
B3 B6 2.033(11)
B3 Rh2 2.251(7)
B4 B7 1.736(10)
B4 B10 2.001(10)
B4 Rh1 2.237(7)
B4 H1B 1.24(6)
B4 H4 1.14(8)
B5 B17 1.697(12)
B5 B15 1.761(12)
B5 B10 1.780(12)
B5 B7 1.787(11)
B5 B12 1.800(11)
B5 H5 1.1000
B6 B8 1.759(11)
B6 B14 1.762(14)
B6 H6A 0.98(7)
B7 B10 1.765(11)
B7 B12 1.784(11)
B7 H7 1.1000
B8 B14 1.680(11)
B8 B9 1.749(13)
B8 B16 1.793(11)
B8 H8 1.1000
B9 B14 1.716(17)
B9 B16 1.760(14)
B9 B18 2.057(14)
B9 H9A 0.997(10)
B10 B17 1.741(14)
B10 H10 1.09(7)
B11 B16 1.758(12)
B11 B18 1.773(12)
B11 Rh2 2.194(7)
B11 H11 1.1000
B12 B13 1.745(10)
B12 B15 1.759(13)
B12 H12 1.10(6)
B13 B15 2.065(13)
B13 Rh1 2.233(7)
B13 H1A 1.28(6)
B14 H14 0.94(8)
B15 B17 1.752(16)
B15 H15 1.15(8)
B16 B18 1.738(11)
B16 H16 1.1000
B17 H17 1.06(7)
B18 Rh2 2.224(8)
B18 H2B 1.21(5)
B18 H18 1.20(9)
Rh1 H1A 1.60(8)
Rh1 H1B 1.77(7)
Rh2 H2A 1.49(9)
Rh2 H2B 1.77(6)

loop_
_geom_torsion_atom_site_label_1
_geom_torsion_atom_site_label_2
_geom_torsion_atom_site_label_3
_geom_torsion_atom_site_label_4
_geom_torsion
C10 C3 C4 C7 1.3(6)
C11 C3 C4 C7 174.6(6)
Rh1 C3 C4 C7 -61.3(4)
C10 C3 C4 C12 -176.3(6)
C11 C3 C4 C12 -3.0(9)
Rh1 C3 C4 C12 121.1(6)
C10 C3 C4 Rh1 62.7(4)
C11 C3 C4 Rh1 -124.1(6)
C6 C2 C5 C1 -2.0(6)
C15 C2 C5 C1 -177.4(6)
Rh2 C2 C5 C1 59.2(4)
C6 C2 C5 C13 173.6(6)
C15 C2 C5 C13 -1.8(10)
Rh2 C2 C5 C13 -125.2(6)
C6 C2 C5 Rh2 -61.2(4)
C15 C2 C5 Rh2 123.4(7)
C9 C1 C5 C2 2.6(6)
C17 C1 C5 C2 177.8(6)
Rh2 C1 C5 C2 -59.6(4)
C9 C1 C5 C13 -173.0(6)
C17 C1 C5 C13 2.2(10)
Rh2 C1 C5 C13 124.9(6)
C9 C1 C5 Rh2 62.2(4)
C17 C1 C5 Rh2 -122.7(6)
C5 C2 C6 C9 0.6(7)
C15 C2 C6 C9 176.1(6)
Rh2 C2 C6 C9 -62.4(4)
C5 C2 C6 C14 -173.6(6)
C15 C2 C6 C14 1.9(10)
Rh2 C2 C6 C14 123.3(6)
C5 C2 C6 Rh2 63.1(4)
C15 C2 C6 Rh2 -121.4(6)
C3 C4 C7 C8 -0.1(6)
C12 C4 C7 C8 177.5(6)
Rh1 C4 C7 C8 -60.0(4)
C3 C4 C7 C19 -177.8(6)
C12 C4 C7 C19 -0.2(10)
Rh1 C4 C7 C19 122.3(6)
C3 C4 C7 Rh1 59.9(4)
C12 C4 C7 Rh1 -122.5(6)
C4 C7 C8 C10 -1.2(6)
C19 C7 C8 C10 176.5(6)
Rh1 C7 C8 C10 -62.6(4)
C4 C7 C8 C16 -176.4(6)
C19 C7 C8 C16 1.3(10)
Rh1 C7 C8 C16 122.3(7)
C4 C7 C8 Rh1 61.4(4)
C19 C7 C8 Rh1 -120.9(6)
C2 C6 C9 C1 1.0(7)
C14 C6 C9 C1 175.1(6)
Rh2 C6 C9 C1 -61.6(4)
C2 C6 C9 C18 -175.9(6)
C14 C6 C9 C18 -1.7(11)
Rh2 C6 C9 C18 121.6(7)
C2 C6 C9 Rh2 62.6(4)
C14 C6 C9 Rh2 -123.3(6)
C5 C1 C9 C6 -2.2(7)
C17 C1 C9 C6 -177.4(6)
Rh2 C1 C9 C6 61.3(4)
C5 C1 C9 C18 174.6(6)
C17 C1 C9 C18 -0.5(11)
Rh2 C1 C9 C18 -121.9(7)
C5 C1 C9 Rh2 -63.5(4)
C17 C1 C9 Rh2 121.3(7)
C4 C3 C10 C8 -2.1(6)
C11 C3 C10 C8 -175.3(6)
Rh1 C3 C10 C8 61.0(4)
C4 C3 C10 C20 174.4(6)
C11 C3 C10 C20 1.3(10)
Rh1 C3 C10 C20 -122.5(6)
C4 C3 C10 Rh1 -63.1(4)
C11 C3 C10 Rh1 123.7(6)
C7 C8 C10 C3 2.1(6)
C16 C8 C10 C3 177.1(6)
Rh1 C8 C10 C3 -61.2(4)
C7 C8 C10 C20 -174.4(6)
C16 C8 C10 C20 0.6(10)
Rh1 C8 C10 C20 122.4(6)
C7 C8 C10 Rh1 63.2(4)
C16 C8 C10 Rh1 -121.8(7)
B6 B1 B3 B11 -137.7(6)
B16 B1 B3 B11 -35.8(5)
B8 B1 B3 B11 -102.2(7)
B16 B1 B3 B6 101.9(6)
B11 B1 B3 B6 137.7(6)
B8 B1 B3 B6 35.5(6)
B6 B1 B3 Rh2 -108.2(6)
B16 B1 B3 Rh2 -6.4(7)
B11 B1 B3 Rh2 29.4(5)
B8 B1 B3 Rh2 -72.7(7)
B12 B2 B4 B7 -36.8(5)
B13 B2 B4 B7 -98.7(5)
Rh1 B2 B4 B7 -151.6(4)
B12 B2 B4 B10 -2.4(6)
B7 B2 B4 B10 34.4(5)
B13 B2 B4 B10 -64.3(6)
Rh1 B2 B4 B10 -117.2(5)
B12 B2 B4 Rh1 114.8(5)
B7 B2 B4 Rh1 151.6(4)
B13 B2 B4 Rh1 52.9(4)
B3 B1 B6 B8 144.7(6)
B16 B1 B6 B8 39.1(5)
B11 B1 B6 B8 102.5(7)
B3 B1 B6 B14 112.6(6)
B16 B1 B6 B14 7.1(7)
B11 B1 B6 B14 70.5(8)
B8 B1 B6 B14 -32.0(5)
B16 B1 B6 B3 -105.5(6)
B11 B1 B6 B3 -42.2(6)
B8 B1 B6 B3 -144.7(6)
B2 B4 B7 B10 138.8(6)
Rh1 B4 B7 B10 109.6(5)
B2 B4 B7 B12 37.2(5)
B10 B4 B7 B12 -101.7(6)
Rh1 B4 B7 B12 7.9(7)
B2 B4 B7 B5 103.4(6)
B10 B4 B7 B5 -35.4(6)
Rh1 B4 B7 B5 74.1(7)
B10 B4 B7 B2 -138.8(6)
Rh1 B4 B7 B2 -29.3(4)
B17 B5 B7 B4 5.6(9)
B15 B5 B7 B4 -58.8(8)
B10 B5 B7 B4 38.8(6)
B12 B5 B7 B4 -96.5(6)
B17 B5 B7 B10 -33.3(6)
B15 B5 B7 B10 -97.6(6)
B12 B5 B7 B10 -135.4(5)
B17 B5 B7 B12 102.1(7)
B15 B5 B7 B12 37.7(6)
B10 B5 B7 B12 135.4(5)
B17 B5 B7 B2 75.4(8)
B15 B5 B7 B2 11.0(8)
B10 B5 B7 B2 108.6(5)
B12 B5 B7 B2 -26.7(5)
B12 B2 B7 B4 138.5(5)
B13 B2 B7 B4 103.5(5)
Rh1 B2 B7 B4 30.0(5)
B12 B2 B7 B10 94.5(7)
B13 B2 B7 B10 59.5(7)
B4 B2 B7 B10 -43.9(6)
Rh1 B2 B7 B10 -13.9(8)
B13 B2 B7 B12 -35.0(5)
B4 B2 B7 B12 -138.5(5)
Rh1 B2 B7 B12 -108.4(5)
B12 B2 B7 B5 27.0(5)
B13 B2 B7 B5 -8.0(7)
B4 B2 B7 B5 -111.4(6)
Rh1 B2 B7 B5 -81.4(6)
B1 B6 B8 B14 -143.4(6)
B3 B6 B8 B14 -113.6(6)
B1 B6 B8 B9 -100.4(6)
B14 B6 B8 B9 43.0(6)
B3 B6 B8 B9 -70.6(7)
B14 B6 B8 B1 143.4(6)
B3 B6 B8 B1 29.8(5)
B1 B6 B8 B16 -38.5(5)
B14 B6 B8 B16 104.9(6)
B3 B6 B8 B16 -8.7(7)
B6 B1 B8 B14 34.1(6)
B3 B1 B8 B14 -5.4(9)
B16 B1 B8 B14 -101.8(7)
B11 B1 B8 B14 -75.5(8)
B6 B1 B8 B9 97.7(7)
B3 B1 B8 B9 58.2(8)
B16 B1 B8 B9 -38.3(6)
B11 B1 B8 B9 -11.9(8)
B3 B1 B8 B6 -39.5(6)
B16 B1 B8 B6 -135.9(6)
B11 B1 B8 B6 -109.6(6)
B6 B1 B8 B16 135.9(6)
B3 B1 B8 B16 96.5(6)
B11 B1 B8 B16 26.4(5)
B6 B8 B9 B14 -43.8(6)
B1 B8 B9 B14 -104.8(6)
B16 B8 B9 B14 -143.2(7)
B14 B8 B9 B16 143.2(7)
B6 B8 B9 B16 99.3(6)
B1 B8 B9 B16 38.3(6)
B14 B8 B9 B18 114.1(8)
B6 B8 B9 B18 70.3(8)
B1 B8 B9 B18 9.3(8)
B16 B8 B9 B18 -29.1(5)
B4 B7 B10 B17 -112.2(6)
B12 B7 B10 B17 -7.7(7)
B5 B7 B10 B17 32.1(5)
B2 B7 B10 B17 -71.6(7)
B4 B7 B10 B5 -144.3(6)
B12 B7 B10 B5 -39.8(5)
B2 B7 B10 B5 -103.7(6)
B12 B7 B10 B4 104.5(5)
B5 B7 B10 B4 144.3(6)
B2 B7 B10 B4 40.6(5)
B15 B5 B10 B17 -42.9(6)
B7 B5 B10 B17 -143.5(6)
B12 B5 B10 B17 -104.5(6)
B17 B5 B10 B7 143.5(6)
B15 B5 B10 B7 100.6(6)
B12 B5 B10 B7 39.0(5)
B17 B5 B10 B4 113.8(6)
B15 B5 B10 B4 70.8(7)
B7 B5 B10 B4 -29.7(5)
B12 B5 B10 B4 9.3(7)
B6 B1 B11 B16 -93.8(7)
B3 B1 B11 B16 -140.0(6)
B8 B1 B11 B16 -26.7(5)
B6 B1 B11 B18 -57.9(8)
B3 B1 B11 B18 -104.0(6)
B16 B1 B11 B18 35.9(6)
B8 B1 B11 B18 9.2(7)
B6 B1 B11 B3 46.2(6)
B16 B1 B11 B3 140.0(6)
B8 B1 B11 B3 113.3(6)
B6 B1 B11 Rh2 15.5(9)
B3 B1 B11 Rh2 -30.6(5)
B16 B1 B11 Rh2 109.4(6)
B8 B1 B11 Rh2 82.6(7)
B1 B3 B11 B16 35.9(5)
B6 B3 B11 B16 1.9(7)
Rh2 B3 B11 B16 -115.3(5)
B1 B3 B11 B18 98.6(6)
B6 B3 B11 B18 64.7(6)
Rh2 B3 B11 B18 -52.5(4)
B6 B3 B11 B1 -34.0(5)
Rh2 B3 B11 B1 -151.1(5)
B1 B3 B11 Rh2 151.1(5)
B6 B3 B11 Rh2 117.2(5)
B7 B2 B12 B13 -140.2(6)
B4 B2 B12 B13 -104.5(6)
Rh1 B2 B12 B13 -31.7(5)
B7 B2 B12 B15 -93.8(7)
B13 B2 B12 B15 46.4(7)
B4 B2 B12 B15 -58.0(8)
Rh1 B2 B12 B15 14.7(8)
B13 B2 B12 B7 140.2(6)
B4 B2 B12 B7 35.8(5)
Rh1 B2 B12 B7 108.5(5)
B7 B2 B12 B5 -26.9(5)
B13 B2 B12 B5 113.4(7)
B4 B2 B12 B5 8.9(7)
Rh1 B2 B12 B5 81.6(6)
B4 B7 B12 B13 -1.2(8)
B10 B7 B12 B13 -75.1(7)
B5 B7 B12 B13 -114.7(6)
B2 B7 B12 B13 36.9(5)
B4 B7 B12 B15 75.6(7)
B10 B7 B12 B15 1.7(7)
B5 B7 B12 B15 -37.9(5)
B2 B7 B12 B15 113.7(6)
B4 B7 B12 B2 -38.1(5)
B10 B7 B12 B2 -112.0(5)
B5 B7 B12 B2 -151.6(5)
B4 B7 B12 B5 113.5(6)
B10 B7 B12 B5 39.6(5)
B2 B7 B12 B5 151.6(5)
B17 B5 B12 B13 -4.9(9)
B15 B5 B12 B13 -39.6(7)
B10 B5 B12 B13 58.4(8)
B7 B5 B12 B13 97.2(6)
B17 B5 B12 B15 34.7(6)
B10 B5 B12 B15 98.0(6)
B7 B5 B12 B15 136.8(6)
B17 B5 B12 B2 -75.1(8)
B15 B5 B12 B2 -109.8(6)
B10 B5 B12 B2 -11.8(8)
B7 B5 B12 B2 27.0(5)
B17 B5 B12 B7 -102.1(7)
B15 B5 B12 B7 -136.8(6)
B10 B5 B12 B7 -38.9(5)
B15 B12 B13 B2 -138.0(6)
B7 B12 B13 B2 -36.5(5)
B5 B12 B13 B2 -102.9(7)
B2 B12 B13 B15 138.0(6)
B7 B12 B13 B15 101.5(6)
B5 B12 B13 B15 35.2(6)
B15 B12 B13 Rh1 -107.4(6)
B2 B12 B13 Rh1 30.7(5)
B7 B12 B13 Rh1 -5.8(8)
B5 B12 B13 Rh1 -72.2(8)
B7 B2 B13 B12 35.6(5)
B4 B2 B13 B12 97.1(5)
Rh1 B2 B13 B12 150.0(5)
B12 B2 B13 B15 -33.9(5)
B7 B2 B13 B15 1.8(6)
B4 B2 B13 B15 63.2(6)
Rh1 B2 B13 B15 116.1(5)
B12 B2 B13 Rh1 -150.0(5)
B7 B2 B13 Rh1 -114.4(4)
B4 B2 B13 Rh1 -52.9(4)
B6 B8 B14 B9 130.5(6)
B1 B8 B14 B9 97.5(7)
B16 B8 B14 B9 33.4(6)
B9 B8 B14 B6 -130.5(6)
B1 B8 B14 B6 -32.9(6)
B16 B8 B14 B6 -97.0(6)
B16 B9 B14 B8 -34.1(6)
B18 B9 B14 B8 -92.7(7)
B8 B9 B14 B6 44.1(6)
B16 B9 B14 B6 10.0(9)
B18 B9 B14 B6 -48.6(9)
B1 B6 B14 B8 33.8(5)
B3 B6 B14 B8 93.5(6)
B1 B6 B14 B9 -10.6(8)
B8 B6 B14 B9 -44.4(6)
B3 B6 B14 B9 49.2(8)
B13 B12 B15 B17 111.6(7)
B2 B12 B15 B17 69.6(8)
B7 B12 B15 B17 4.8(8)
B5 B12 B15 B17 -33.3(5)
B13 B12 B15 B5 145.0(6)
B2 B12 B15 B5 103.0(7)
B7 B12 B15 B5 38.1(5)
B2 B12 B15 B13 -42.0(6)
B7 B12 B15 B13 -106.9(5)
B5 B12 B15 B13 -145.0(6)
B10 B5 B15 B17 42.5(6)
B7 B5 B15 B17 104.3(6)
B12 B5 B15 B17 142.2(6)
B17 B5 B15 B12 -142.2(6)
B10 B5 B15 B12 -99.7(6)
B7 B5 B15 B12 -38.0(5)
B17 B5 B15 B13 -113.3(7)
B10 B5 B15 B13 -70.8(7)
B7 B5 B15 B13 -9.0(8)
B12 B5 B15 B13 28.9(5)
B1 B11 B16 B18 139.3(6)
B3 B11 B16 B18 104.4(6)
Rh2 B11 B16 B18 30.8(5)
B18 B11 B16 B9 -45.7(7)
B1 B11 B16 B9 93.7(7)
B3 B11 B16 B9 58.8(8)
Rh2 B11 B16 B9 -14.8(9)
B18 B11 B16 B1 -139.3(6)
B3 B11 B16 B1 -34.9(5)
Rh2 B11 B16 B1 -108.5(5)
B18 B11 B16 B8 -112.4(7)
B1 B11 B16 B8 27.0(5)
B3 B11 B16 B8 -7.9(8)
Rh2 B11 B16 B8 -81.5(7)
B14 B9 B16 B18 -111.9(7)
B8 B9 B16 B18 -144.7(6)
B14 B9 B16 B11 -70.8(8)
B8 B9 B16 B11 -103.6(7)
B18 B9 B16 B11 41.1(6)
B14 B9 B16 B1 -5.7(9)
B8 B9 B16 B1 -38.5(5)
B18 B9 B16 B1 106.2(6)
B14 B9 B16 B8 32.8(6)
B18 B9 B16 B8 144.7(6)
B6 B1 B16 B18 75.4(8)
B3 B1 B16 B18 -0.3(8)
B11 B1 B16 B18 -37.3(6)
B8 B1 B16 B18 114.4(7)
B6 B1 B16 B11 112.7(6)
B3 B1 B16 B11 37.0(5)
B8 B1 B16 B11 151.7(6)
B6 B1 B16 B9 -1.0(8)
B3 B1 B16 B9 -76.7(7)
B11 B1 B16 B9 -113.7(6)
B8 B1 B16 B9 38.0(6)
B6 B1 B16 B8 -38.9(5)
B3 B1 B16 B8 -114.7(6)
B11 B1 B16 B8 -151.7(6)
B14 B8 B16 B18 6.0(10)
B9 B8 B16 B18 39.6(7)
B6 B8 B16 B18 -58.9(9)
B1 B8 B16 B18 -96.8(7)
B14 B8 B16 B11 75.7(8)
B9 B8 B16 B11 109.2(7)
B6 B8 B16 B11 10.8(8)
B1 B8 B16 B11 -27.2(6)
B14 B8 B16 B9 -33.6(7)
B6 B8 B16 B9 -98.5(7)
B1 B8 B16 B9 -136.4(6)
B14 B8 B16 B1 102.8(7)
B9 B8 B16 B1 136.4(6)
B6 B8 B16 B1 38.0(5)
B15 B5 B17 B10 131.0(6)
B7 B5 B17 B10 33.0(6)
B12 B5 B17 B10 96.9(6)
B10 B5 B17 B15 -131.0(6)
B7 B5 B17 B15 -98.0(6)
B12 B5 B17 B15 -34.1(6)
B7 B10 B17 B5 -33.2(5)
B4 B10 B17 B5 -92.5(6)
B7 B10 B17 B15 10.5(8)
B5 B10 B17 B15 43.8(6)
B4 B10 B17 B15 -48.7(9)
B12 B15 B17 B5 34.8(6)
B13 B15 B17 B5 93.2(7)
B12 B15 B17 B10 -9.4(8)
B5 B15 B17 B10 -44.3(5)
B13 B15 B17 B10 48.9(9)
B9 B16 B18 B11 138.5(6)
B1 B16 B18 B11 37.2(6)
B8 B16 B18 B11 103.5(7)
B11 B16 B18 B9 -138.5(6)
B1 B16 B18 B9 -101.3(7)
B8 B16 B18 B9 -35.1(7)
B11 B16 B18 Rh2 -30.2(5)
B9 B16 B18 Rh2 108.3(7)
B1 B16 B18 Rh2 7.0(9)
B8 B16 B18 Rh2 73.3(9)
B1 B11 B18 B16 -36.5(5)
B3 B11 B18 B16 -98.4(6)
Rh2 B11 B18 B16 -151.0(5)
B16 B11 B18 B9 33.7(5)
B1 B11 B18 B9 -2.8(7)
B3 B11 B18 B9 -64.7(7)
Rh2 B11 B18 B9 -117.3(6)
B16 B11 B18 Rh2 151.0(5)
B1 B11 B18 Rh2 114.5(5)
B3 B11 B18 Rh2 52.6(4)
